data_8101755
loop_
_publ_author_name
'K. Miyamoto'
'R. Koizumi'
'E. Horn'
'Y. Fukuda'

_publ_section_title
;
Refinement of the crystal structure of \m3-chloro-\m3-
hydroxo-tris(\m-chloro)-tris[tetramethylethylenediamine-nickel
(II)] chloride, {[Ni(C~6~H~16~N~2~)]~3~Cl~4~OH}Cl
;
_journal_issue 2
_journal_name_full 'Zeitschrift f\"ur Kristallographie - New Crystal Structures'
_journal_page_first 226
_journal_page_last 228
_journal_volume 220
_journal_year 2005
_chemical_formula_moiety '(C18 H49 Cl4 N6 O Ni3)Cl'
_chemical_formula_sum 'C18 H49 Cl5 N6 Ni3 O'
_chemical_formula_weight 718.99
_chemical_name_systematic
; 
\m~3~-chloro-\m~3~-hydroxo-tri(\m-chloro)-
tris[tetramethylethylenediaminenickel(II)] chloride
;
_space_group_IT_number 19
_symmetry_cell_setting orthorhombic
_symmetry_Int_Tables_number 19
_symmetry_space_group_name_Hall 'P 2ac 2ab'
_symmetry_space_group_name_H-M 'P 21 21 21'
_cell_angle_alpha 90
_cell_angle_beta 90
_cell_angle_gamma 90
_cell_formula_units_Z 4
_cell_length_a 10.748(1)
_cell_length_b 16.038(1)
_cell_length_c 18.019(2)
_cell_measurement_reflns_used 7410
_cell_measurement_temperature 273.2
_cell_measurement_theta_max 55.38
_cell_measurement_theta_min 4.41
_cell_volume 3106.1(5)
_computing_cell_refinement 'Bruker Software, SAINT-plus'
_computing_data_collection 'Bruker AXS Smart Apex CCD Diffractometer'
_computing_data_reduction 'teXsan Ver. 1.11 [10]'
_computing_molecular_graphics 'ORTEP [8]'
_computing_publication_material 'teXsan Ver. 1.11 [10]'
_computing_structure_refinement 'teXsan Ver. 1.10 [10]'
_computing_structure_solution 'SIR92 [9]'
_diffrn_measured_fraction_theta_full 0.9979
_diffrn_measured_fraction_theta_max 0.9979
_diffrn_measurement_device_type 'Bruker AXS Smart Apex CCD'
_diffrn_radiation_type 'Mo K\a'
_diffrn_radiation_wavelength 0.7107
_diffrn_reflns_av_R_equivalents 0.027
_diffrn_reflns_limit_h_max 11
_diffrn_reflns_limit_h_min -13
_diffrn_reflns_limit_k_max 19
_diffrn_reflns_limit_k_min -20
_diffrn_reflns_limit_l_max 18
_diffrn_reflns_limit_l_min -23
_diffrn_reflns_number 19869
_diffrn_reflns_theta_full 27.25
_diffrn_reflns_theta_max 27.25
_exptl_absorpt_coefficient_mu 2.252
_exptl_absorpt_correction_type SADABS
_exptl_crystal_colour green
_exptl_crystal_density_diffrn 1.537
_exptl_crystal_density_method 'not measured'
_exptl_crystal_description prismatic
_exptl_crystal_size_max 0.620
_exptl_crystal_size_mid 0.380
_exptl_crystal_size_min 0.300
_refine_diff_density_max 0.82
_refine_diff_density_min -0.33
_refine_ls_abs_structure_Flack 0.88(8)
_refine_ls_extinction_method none
_refine_ls_goodness_of_fit_ref 0.136
_refine_ls_hydrogen_treatment noref
_refine_ls_number_parameters 299
_refine_ls_number_reflns 4897
_refine_ls_R_factor_gt 0.0432
_refine_ls_shift/su_max 0.0129
_refine_ls_structure_factor_coef F
_refine_ls_weighting_scheme unit
_refine_ls_wR_factor_ref 0.0492
_reflns_number_gt 4897
_reflns_number_total 3884
_reflns_threshold_expression >2sigma(F^2^)
_cod_data_source_file 1267-1498.cff
_cod_data_source_block (C18H49Cl4N6ONi3)Cl
_cod_original_sg_symbol_H-M P212121
_cod_original_formula_sum 'C18 H49 Cl5 N6 O Ni3'
_cod_database_code 8101755

loop_
_symmetry_equiv_pos_as_xyz
x,y,z
1/2-x,-y,1/2+z
1/2+x,1/2-y,-z
-x,1/2+y,1/2-z

loop_
_atom_site_label
_atom_site_type_symbol
_atom_site_fract_x
_atom_site_fract_y
_atom_site_fract_z
_atom_site_U_iso_or_equiv
_atom_site_adp_type
_atom_site_occupancy
_atom_site_symmetry_multiplicity
_atom_site_Wyckoff_symbol
_atom_site_calc_flag
_atom_site_refinement_flags
_atom_site_disorder_assembly
_atom_site_disorder_group
Ni1 Ni 0.8736(3) 0.0906(2) 0.3396(1) 0.0363(7) Uani 1 4 a d . . .
Ni2 Ni 0.8825(3) 0.0852(2) 0.5078(1) 0.0368(7) Uani 1 4 a d . . .
Ni3 Ni 0.7096(2) -0.0324(1) 0.4241(2) 0.0358(6) Uani 1 4 a d . . .
Cl1 Cl 0.6975(4) 0.1275(3) 0.4282(3) 0.043(1) Uani 1 4 a d . . .
Cl2 Cl 1.0023(5) 0.1724(3) 0.4241(3) 0.048(1) Uani 1 4 a d . . .
Cl3 Cl 0.7223(5) -0.0082(4) 0.2903(3) 0.047(1) Uani 1 4 a d . . .
Cl4 Cl 0.7345(5) -0.0155(4) 0.5578(3) 0.048(1) Uani 1 4 a d . . .
Cl5 Cl 1.1264(4) -0.1281(3) 0.4128(3) 0.038(1) Uani 1 4 a d . . .
O1 O 0.891(1) 0.0034(7) 0.4217(8) 0.035(2) Uani 1 4 a d . . .
N1 N 1.020(2) 0.059(1) 0.263(1) 0.048(5) Uani 1 4 a d . . .
N2 N 0.835(2) 0.190(1) 0.266(1) 0.060(5) Uani 1 4 a d . . .
N3 N 0.854(2) 0.182(1) 0.587(1) 0.046(4) Uani 1 4 a d . . .
N4 N 1.032(1) 0.046(1) 0.579(1) 0.047(4) Uani 1 4 a d . . .
N5 N 0.722(2) -0.1649(10) 0.423(1) 0.052(3) Uani 1 4 a d . . .
N6 N 0.515(1) -0.052(1) 0.424(1) 0.050(3) Uani 1 4 a d . . .
C1 C 0.999(4) 0.123(2) 0.202(2) 0.10(1) Uani 1 4 a d . . .
C2 C 0.941(4) 0.193(3) 0.216(2) 0.13(2) Uani 1 4 a d . . .
C3 C 1.144(2) 0.069(2) 0.294(1) 0.072(9) Uani 1 4 a d . . .
C4 C 1.011(3) -0.025(2) 0.232(2) 0.070(8) Uani 1 4 a d . . .
C5 C 0.829(3) 0.272(2) 0.301(2) 0.080(10) Uani 1 4 a d . . .
C6 C 0.716(3) 0.183(2) 0.227(2) 0.09(1) Uani 1 4 a d . . .
C7 C 0.968(3) 0.179(2) 0.633(2) 0.067(8) Uani 1 4 a d . . .
C8 C 1.009(2) 0.093(2) 0.648(1) 0.061(7) Uani 1 4 a d . . .
C9 C 0.842(3) 0.267(2) 0.555(1) 0.068(8) Uani 1 4 a d . . .
C10 C 0.740(2) 0.169(2) 0.632(1) 0.057(7) Uani 1 4 a d . . .
C11 C 1.034(3) -0.042(2) 0.597(2) 0.071(8) Uani 1 4 a d . . .
C12 C 1.154(2) 0.064(2) 0.550(1) 0.065(8) Uani 1 4 a d . . .
C13 C 0.595(2) -0.194(2) 0.431(2) 0.075(8) Uani 1 4 a d . . .
C14 C 0.501(3) -0.140(2) 0.401(2) 0.069(8) Uani 1 4 a d . . .
C15 C 0.801(3) -0.199(2) 0.483(2) 0.073(9) Uani 1 4 a d . . .
C16 C 0.775(3) -0.197(2) 0.353(2) 0.080(10) Uani 1 4 a d . . .
C17 C 0.454(3) -0.037(3) 0.494(2) 0.10(1) Uani 1 4 a d . . .
C18 C 0.444(3) -0.004(2) 0.369(2) 0.078(10) Uani 1 4 a d . . .
H1 H 0.9570 -0.0369 0.4191 0.0760 Uiso 1 4 a calc . . .
H2 H 1.0807 0.1374 0.1832 0.1227 Uiso 1 4 a calc . . .
H3 H 0.9519 0.0947 0.1635 0.1227 Uiso 1 4 a calc . . .
H4 H 0.9131 0.2150 0.1694 0.1564 Uiso 1 4 a calc . . .
H5 H 1.0019 0.2302 0.2382 0.1564 Uiso 1 4 a calc . . .
H6 H 1.1572 0.0278 0.3324 0.0859 Uiso 1 4 a calc . . .
H7 H 1.2050 0.0625 0.2552 0.0859 Uiso 1 4 a calc . . .
H8 H 1.1512 0.1247 0.3155 0.0859 Uiso 1 4 a calc . . .
H9 H 0.9284 -0.0328 0.2110 0.0834 Uiso 1 4 a calc . . .
H10 H 1.0726 -0.0310 0.1928 0.0834 Uiso 1 4 a calc . . .
H11 H 1.0257 -0.0656 0.2702 0.0834 Uiso 1 4 a calc . . .
H12 H 0.9056 0.2815 0.3282 0.0954 Uiso 1 4 a calc . . .
H13 H 0.8186 0.3143 0.2635 0.0954 Uiso 1 4 a calc . . .
H14 H 0.7592 0.2732 0.3351 0.0954 Uiso 1 4 a calc . . .
H15 H 0.6487 0.1861 0.2626 0.1096 Uiso 1 4 a calc . . .
H16 H 0.7084 0.2273 0.1910 0.1096 Uiso 1 4 a calc . . .
H17 H 0.7129 0.1293 0.2018 0.1096 Uiso 1 4 a calc . . .
H18 H 1.0341 0.2087 0.6078 0.0800 Uiso 1 4 a calc . . .
H19 H 0.9511 0.2063 0.6804 0.0800 Uiso 1 4 a calc . . .
H20 H 0.9449 0.0649 0.6760 0.0736 Uiso 1 4 a calc . . .
H21 H 1.0852 0.0951 0.6765 0.0736 Uiso 1 4 a calc . . .
H22 H 0.9153 0.2791 0.5257 0.0818 Uiso 1 4 a calc . . .
H23 H 0.7686 0.2695 0.5242 0.0818 Uiso 1 4 a calc . . .
H24 H 0.8353 0.3070 0.5952 0.0818 Uiso 1 4 a calc . . .
H25 H 0.7357 0.2108 0.6704 0.0686 Uiso 1 4 a calc . . .
H26 H 0.6673 0.1737 0.5999 0.0686 Uiso 1 4 a calc . . .
H27 H 0.7419 0.1139 0.6538 0.0686 Uiso 1 4 a calc . . .
H28 H 0.9536 -0.0579 0.6174 0.0853 Uiso 1 4 a calc . . .
H29 H 1.0506 -0.0738 0.5528 0.0853 Uiso 1 4 a calc . . .
H30 H 1.0982 -0.0524 0.6338 0.0853 Uiso 1 4 a calc . . .
H31 H 1.2166 0.0515 0.5866 0.0784 Uiso 1 4 a calc . . .
H32 H 1.1680 0.0303 0.5058 0.0784 Uiso 1 4 a calc . . .
H33 H 1.1589 0.1227 0.5363 0.0784 Uiso 1 4 a calc . . .
H34 H 0.5881 -0.2477 0.4067 0.0900 Uiso 1 4 a calc . . .
H35 H 0.5789 -0.2007 0.4838 0.0900 Uiso 1 4 a calc . . .
H36 H 0.4201 -0.1592 0.4173 0.0827 Uiso 1 4 a calc . . .
H37 H 0.5053 -0.1422 0.3472 0.0827 Uiso 1 4 a calc . . .
H38 H 0.7989 -0.2596 0.4811 0.0870 Uiso 1 4 a calc . . .
H39 H 0.8864 -0.1803 0.4759 0.0870 Uiso 1 4 a calc . . .
H40 H 0.7707 -0.1799 0.5303 0.0870 Uiso 1 4 a calc . . .
H41 H 0.7728 -0.2575 0.3540 0.0962 Uiso 1 4 a calc . . .
H42 H 0.7262 -0.1768 0.3117 0.0962 Uiso 1 4 a calc . . .
H43 H 0.8601 -0.1782 0.3484 0.0962 Uiso 1 4 a calc . . .
H44 H 0.4563 0.0219 0.5047 0.1224 Uiso 1 4 a calc . . .
H45 H 0.3688 -0.0561 0.4910 0.1224 Uiso 1 4 a calc . . .
H46 H 0.4978 -0.0677 0.5323 0.1224 Uiso 1 4 a calc . . .
H47 H 0.4462 0.0543 0.3818 0.0942 Uiso 1 4 a calc . . .
H48 H 0.4805 -0.0122 0.3201 0.0942 Uiso 1 4 a calc . . .
H49 H 0.3584 -0.0236 0.3683 0.0942 Uiso 1 4 a calc . . .

loop_
_atom_site_aniso_label
_atom_site_aniso_U_11
_atom_site_aniso_U_22
_atom_site_aniso_U_33
_atom_site_aniso_U_12
_atom_site_aniso_U_13
_atom_site_aniso_U_23
Ni1 0.038(1) 0.037(1) 0.034(1) -0.003(1) 0.001(1) 0.003(1)
Ni2 0.037(1) 0.040(1) 0.034(1) -0.002(1) 0.000(1) 0.000(1)
Ni3 0.033(1) 0.037(1) 0.038(1) -0.0018(9) 0.002(1) 0.002(1)
Cl1 0.042(2) 0.042(2) 0.046(3) 0.004(2) 0.000(3) 0.000(3)
Cl2 0.051(3) 0.053(3) 0.040(2) -0.019(2) 0.000(2) 0.002(2)
Cl3 0.052(3) 0.050(3) 0.040(3) -0.013(2) -0.004(2) -0.002(2)
Cl4 0.051(3) 0.056(3) 0.038(2) -0.014(2) 0.004(2) 0.006(2)
Cl5 0.035(2) 0.036(2) 0.044(3) 0.007(2) -0.002(2) -0.005(2)
O1 0.033(3) 0.036(5) 0.035(5) 0.001(5) -0.001(7) 0.001(2)
N1 0.039(8) 0.052(9) 0.05(1) -0.002(8) 0.015(6) -0.006(7)
N2 0.09(1) 0.039(8) 0.05(1) 0.002(10) -0.008(8) 0.018(6)
N3 0.052(9) 0.044(7) 0.04(1) 0.000(8) 0.002(7) -0.010(5)
N4 0.040(7) 0.062(9) 0.040(8) 0.005(8) -0.006(6) 0.008(9)
N5 0.055(9) 0.037(2) 0.065(9) -0.006(7) 0.01(1) 0.007(10)
N6 0.033(3) 0.055(8) 0.061(9) -0.004(7) 0.009(9) -0.006(10)
C1 0.13(3) 0.12(2) 0.06(2) 0.05(2) 0.06(2) 0.06(2)
C2 0.13(3) 0.12(3) 0.14(3) 0.07(3) 0.11(3) 0.09(3)
C3 0.04(1) 0.10(2) 0.07(2) 0.00(1) 0.00(1) -0.02(2)
C4 0.06(2) 0.06(1) 0.09(2) -0.01(1) 0.03(2) -0.03(1)
C5 0.11(3) 0.04(1) 0.09(2) 0.00(2) -0.02(2) 0.00(1)
C6 0.10(2) 0.07(2) 0.10(2) -0.01(2) -0.06(2) 0.03(2)
C7 0.06(1) 0.08(1) 0.06(2) 0.01(1) -0.02(1) -0.02(1)
C8 0.07(2) 0.08(1) 0.04(1) 0.01(1) -0.01(1) -0.01(1)
C9 0.10(2) 0.04(1) 0.06(2) 0.00(1) 0.02(1) -0.002(10)
C10 0.06(1) 0.06(2) 0.05(1) 0.00(1) 0.02(1) -0.01(1)
C11 0.08(2) 0.06(1) 0.08(2) 0.01(1) -0.02(1) 0.01(1)
C12 0.04(1) 0.09(2) 0.06(2) 0.00(1) 0.000(10) 0.01(1)
C13 0.053(10) 0.06(1) 0.11(2) -0.011(10) 0.01(2) 0.01(2)
C14 0.05(1) 0.055(10) 0.10(2) -0.02(1) 0.00(1) -0.01(1)
C15 0.08(2) 0.05(2) 0.09(2) 0.01(1) -0.02(2) 0.02(1)
C16 0.13(3) 0.05(2) 0.07(2) 0.02(2) 0.02(2) -0.01(1)
C17 0.05(2) 0.20(4) 0.06(2) 0.00(2) 0.02(1) -0.02(2)
C18 0.05(2) 0.09(2) 0.09(2) 0.01(1) -0.03(1) 0.03(2)

loop_
_atom_type_symbol
_atom_type_description
_atom_type_scat_dispersion_real
_atom_type_scat_dispersion_imag
_atom_type_scat_source
C C 0.003 0.002
;International Tables for Crystallography
(1992, Vol. C, Tables 4.2.6.8 and 6.1.1.1)
;
H H 0.000 0.000
;International Tables for Crystallography
(1992, Vol. C, Table 6.1.1.2)
;
Cl Cl 0.148 0.159
;International Tables for Crystallography
(1992, Vol. C, Tables 4.2.6.8 and 6.1.1.1)
;
N N 0.006 0.003
;International Tables for Crystallography
(1992, Vol. C, Tables 4.2.6.8 and 6.1.1.1)
;
O O 0.011 0.006
;International Tables for Crystallography
(1992, Vol. C, Tables 4.2.6.8 and 6.1.1.1)
;
Ni Ni 0.339 1.112
;International Tables for Crystallography
(1992, Vol. C, Tables 4.2.6.8 and 6.1.1.1)
;

loop_
_geom_angle_atom_site_label_1
_geom_angle_atom_site_label_2
_geom_angle_atom_site_label_3
_geom_angle
_geom_angle_site_symmetry_1
_geom_angle_site_symmetry_2
_geom_angle_site_symmetry_3
_geom_angle_publ_flag
CL1 NI1 CL2 84.58(7) . . . yes
CL1 NI1 CL3 83.32(7) . . . yes
CL1 NI1 O1 76.9(1) . . . yes
CL1 NI1 N1 178.9(2) . . . yes
CL1 NI1 N2 94.1(2) . . . yes
CL2 NI1 CL3 162.78(8) . . . yes
CL2 NI1 O1 82.2(1) . . . yes
CL2 NI1 N1 96.4(2) . . . yes
CL2 NI1 N2 95.5(2) . . . yes
CL3 NI1 O1 83.1(1) . . . yes
CL3 NI1 N1 95.9(2) . . . yes
CL3 NI1 N2 97.5(2) . . . yes
O1 NI1 N1 103.7(2) . . . yes
O1 NI1 N2 170.8(3) . . . yes
N1 NI1 N2 85.4(3) . . . yes
CL1 NI2 CL2 84.86(7) . . . yes
CL1 NI2 CL4 82.82(7) . . . yes
CL1 NI2 O1 77.1(1) . . . yes
CL1 NI2 N3 94.0(2) . . . yes
CL1 NI2 N4 176.9(2) . . . yes
CL2 NI2 CL4 163.12(8) . . . yes
CL2 NI2 O1 82.7(1) . . . yes
CL2 NI2 N3 94.3(2) . . . yes
CL2 NI2 N4 98.2(2) . . . yes
CL4 NI2 O1 83.3(1) . . . yes
CL4 NI2 N3 98.1(2) . . . yes
CL4 NI2 N4 94.3(2) . . . yes
O1 NI2 N3 170.8(2) . . . yes
O1 NI2 N4 103.6(2) . . . yes
N3 NI2 N4 85.4(3) . . . yes
CL1 NI3 CL3 82.70(8) . . . yes
CL1 NI3 CL4 82.31(8) . . . yes
CL1 NI3 O1 76.6(1) . . . yes
CL1 NI3 N5 178.9(2) . . . yes
CL1 NI3 N6 95.6(2) . . . yes
CL3 NI3 CL4 161.81(7) . . . yes
CL3 NI3 O1 83.2(2) . . . yes
CL3 NI3 N5 98.1(3) . . . yes
CL3 NI3 N6 94.2(2) . . . yes
CL4 NI3 O1 83.4(2) . . . yes
CL4 NI3 N5 96.7(3) . . . yes
CL4 NI3 N6 97.4(2) . . . yes
O1 NI3 N5 102.7(2) . . . yes
O1 NI3 N6 172.0(2) . . . yes
N5 NI3 N6 85.1(3) . . . yes
NI1 CL1 NI2 73.19(5) . . . yes
NI1 CL1 NI3 73.27(6) . . . yes
NI2 CL1 NI3 73.19(6) . . . yes
NI1 CL2 NI2 77.13(5) . . . yes
NI1 CL3 NI3 77.32(6) . . . yes
NI2 CL4 NI3 77.34(6) . . . yes
NI1 O1 NI2 96.1(2) . . . yes
NI1 O1 NI3 97.0(2) . . . yes
NI2 O1 NI3 97.1(2) . . . yes
NI1 N1 C1 101.6(5) . . . yes
NI1 N1 C2 76.4(3) . . . yes
NI1 N1 C3 113.4(5) . . . yes
NI1 N1 C4 114.6(5) . . . yes
C1 N1 C2 27.5(6) . . . yes
C1 N1 C3 109.7(9) . . . yes
C1 N1 C4 108.9(9) . . . yes
C2 N1 C3 110.4(8) . . . yes
C2 N1 C4 130.3(8) . . . yes
C3 N1 C4 108.2(8) . . . yes
NI1 N2 C1 79.1(3) . . . yes
NI1 N2 C2 104.2(6) . . . yes
NI1 N2 C5 114.3(6) . . . yes
NI1 N2 C6 114.0(6) . . . yes
C1 N2 C2 29.0(6) . . . yes
C1 N2 C5 131.0(8) . . . yes
C1 N2 C6 112.3(8) . . . yes
C2 N2 C5 106(1) . . . yes
C2 N2 C6 113(1) . . . yes
C5 N2 C6 104.5(9) . . . yes
NI2 N3 C7 103.6(5) . . . yes
NI2 N3 C8 77.2(3) . . . yes
NI2 N3 C9 115.0(5) . . . yes
NI2 N3 C10 112.5(5) . . . yes
C7 N3 C8 33.7(5) . . . yes
C7 N3 C9 108.2(8) . . . yes
C7 N3 C10 111.9(7) . . . yes
C8 N3 C9 139.6(7) . . . yes
C8 N3 C10 103.8(6) . . . yes
C9 N3 C10 105.7(7) . . . yes
NI2 N4 C7 77.0(3) . . . yes
NI2 N4 C8 103.1(5) . . . yes
NI2 N4 C11 115.2(6) . . . yes
NI2 N4 C12 113.5(5) . . . yes
C7 N4 C8 33.7(5) . . . yes
C7 N4 C11 139.9(7) . . . yes
C7 N4 C12 103.4(6) . . . yes
C8 N4 C11 108.4(8) . . . yes
C8 N4 C12 111.3(7) . . . yes
C11 N4 C12 105.3(7) . . . yes
NI3 N5 C13 105.1(5) . . . yes
NI3 N5 C14 76.9(3) . . . yes
NI3 N5 C15 113.3(6) . . . yes
NI3 N5 C16 112.8(6) . . . yes
C13 N5 C14 32.4(5) . . . yes
C13 N5 C15 110.0(8) . . . yes
C13 N5 C16 110.0(9) . . . yes
C14 N5 C15 137.4(7) . . . yes
C14 N5 C16 107.4(8) . . . yes
C15 N5 C16 105.7(8) . . . yes
NI3 N6 C13 77.7(3) . . . yes
NI3 N6 C14 104.0(5) . . . yes
NI3 N6 C17 114.5(6) . . . yes
NI3 N6 C18 116.0(6) . . . yes
C13 N6 C14 32.8(5) . . . yes
C13 N6 C17 105.3(9) . . . yes
C13 N6 C18 135.4(8) . . . yes
C14 N6 C17 110.9(10) . . . yes
C14 N6 C18 105.2(8) . . . yes
C17 N6 C18 105.9(8) . . . yes
N1 C1 N2 93.7(5) . . . yes
N1 C1 C2 120.1(10) . . . yes
N1 C1 C3 34.3(5) . . . yes
N1 C1 C4 34.8(5) . . . yes
N2 C1 C2 32.6(6) . . . yes
N2 C1 C3 107.9(5) . . . yes
N2 C1 C4 112.3(5) . . . yes
C2 C1 C3 118(1) . . . yes
C2 C1 C4 144.8(9) . . . yes
C3 C1 C4 58.3(4) . . . yes
N1 C2 N2 92.3(6) . . . yes
N1 C2 C1 32.4(5) . . . yes
N1 C2 C5 115.4(6) . . . yes
N1 C2 C6 104.9(6) . . . yes
N2 C2 C1 118(1) . . . yes
N2 C2 C5 36.8(5) . . . yes
N2 C2 C6 33.3(6) . . . yes
C1 C2 C5 147.6(9) . . . yes
C1 C2 C6 115(1) . . . yes
C5 C2 C6 57.7(5) . . . yes
N1 C3 C1 36.0(5) . . . yes
N1 C3 C4 36.0(5) . . . yes
C1 C3 C4 60.8(5) . . . yes
N1 C4 C1 36.3(5) . . . yes
N1 C4 C3 35.7(5) . . . yes
C1 C4 C3 60.9(5) . . . yes
N2 C5 C2 36.9(6) . . . yes
N2 C5 C6 37.9(5) . . . yes
C2 C5 C6 63.6(6) . . . yes
N2 C6 C2 33.2(6) . . . yes
N2 C6 C5 37.6(5) . . . yes
C2 C6 C5 58.7(6) . . . yes
N3 C7 N4 92.0(5) . . . yes
N3 C7 C8 112.0(8) . . . yes
N3 C7 C9 35.8(4) . . . yes
N3 C7 C10 33.9(4) . . . yes
N4 C7 C8 33.7(4) . . . yes
N4 C7 C9 115.8(5) . . . yes
N4 C7 C10 102.6(5) . . . yes
C8 C7 C9 145.0(7) . . . yes
C8 C7 C10 103.8(8) . . . yes
C9 C7 C10 58.0(4) . . . yes
N3 C8 N4 92.1(5) . . . yes
N3 C8 C7 34.3(5) . . . yes
N3 C8 C11 115.8(5) . . . yes
N3 C8 C12 103.0(4) . . . yes
N4 C8 C7 112.6(8) . . . yes
N4 C8 C11 35.6(4) . . . yes
N4 C8 C12 34.0(4) . . . yes
C7 C8 C11 145.6(7) . . . yes
C7 C8 C12 104.3(7) . . . yes
C11 C8 C12 57.7(4) . . . yes
N3 C9 C7 36.0(4) . . . yes
N3 C9 C10 37.2(4) . . . yes
C7 C9 C10 62.2(4) . . . yes
N3 C10 C7 34.2(4) . . . yes
N3 C10 C9 37.2(4) . . . yes
C7 C10 C9 59.8(4) . . . yes
N4 C11 C8 36.1(5) . . . yes
N4 C11 C12 37.2(4) . . . yes
C8 C11 C12 62.0(4) . . . yes
N4 C12 C8 34.6(5) . . . yes
N4 C12 C11 37.4(4) . . . yes
C8 C12 C11 60.3(4) . . . yes
N5 C13 N6 91.6(5) . . . yes
N5 C13 C14 115.1(8) . . . yes
N5 C13 C15 35.4(5) . . . yes
N5 C13 C16 35.2(5) . . . yes
N6 C13 C14 33.4(5) . . . yes
N6 C13 C15 112.4(5) . . . yes
N6 C13 C16 105.8(5) . . . yes
C14 C13 C15 144.3(7) . . . yes
C14 C13 C16 110.9(8) . . . yes
C15 C13 C16 58.7(4) . . . yes
N5 C14 N6 91.0(5) . . . yes
N5 C14 C13 32.5(5) . . . yes
N5 C14 C17 101.9(5) . . . yes
N5 C14 C18 116.8(5) . . . yes
N6 C14 C13 113.8(8) . . . yes
N6 C14 C17 34.2(5) . . . yes
N6 C14 C18 37.3(5) . . . yes
C13 C14 C17 107.3(8) . . . yes
C13 C14 C18 147.4(7) . . . yes
C17 C14 C18 58.7(5) . . . yes
N5 C15 C13 34.6(5) . . . yes
N5 C15 C16 36.8(5) . . . yes
C13 C15 C16 60.3(5) . . . yes
N5 C16 C13 34.9(5) . . . yes
N5 C16 C15 37.5(5) . . . yes
C13 C16 C15 61.0(5) . . . yes
N6 C17 C14 35.0(5) . . . yes
N6 C17 C18 37.4(5) . . . yes
C14 C17 C18 59.2(5) . . . yes
N6 C18 C14 37.6(5) . . . yes
N6 C18 C17 36.7(5) . . . yes
C14 C18 C17 62.1(6) . . . yes

loop_
_geom_bond_atom_site_label_1
_geom_bond_atom_site_label_2
_geom_bond_distance
_geom_bond_site_symmetry_1
_geom_bond_site_symmetry_2
_geom_bond_publ_flag
NI1 CL1 2.545(2) . . yes
NI1 CL2 2.439(2) . . yes
NI1 CL3 2.438(2) . . yes
NI1 O1 2.044(5) . . yes
NI1 N1 2.148(6) . . yes
NI1 N2 2.124(7) . . yes
NI2 CL1 2.544(2) . . yes
NI2 CL2 2.427(2) . . yes
NI2 CL4 2.438(2) . . yes
NI2 O1 2.035(5) . . yes
NI2 N3 2.128(6) . . yes
NI2 N4 2.152(6) . . yes
NI3 CL1 2.568(2) . . yes
NI3 CL3 2.445(2) . . yes
NI3 CL4 2.439(2) . . yes
NI3 O1 2.031(4) . . yes
NI3 N5 2.130(6) . . yes
NI3 N6 2.121(6) . . yes
N1 C1 1.52(1) . . yes
N1 C2 2.45(1) . . yes
N1 C3 1.45(1) . . yes
N1 C4 1.46(1) . . yes
N2 C1 2.37(1) . . yes
N2 C2 1.45(1) . . yes
N2 C5 1.45(1) . . yes
N2 C6 1.46(1) . . yes
N3 C7 1.49(1) . . yes
N3 C8 2.45(1) . . yes
N3 C9 1.48(1) . . yes
N3 C10 1.48(1) . . yes
N4 C7 2.44(1) . . yes
N4 C8 1.47(1) . . yes
N4 C11 1.45(1) . . yes
N4 C12 1.44(1) . . yes
N5 C13 1.45(1) . . yes
N5 C14 2.44(1) . . yes
N5 C15 1.48(1) . . yes
N5 C16 1.46(1) . . yes
N6 C13 2.44(1) . . yes
N6 C14 1.47(1) . . yes
N6 C17 1.44(1) . . yes
N6 C18 1.46(1) . . yes
C1 C2 1.31(2) . . yes
C1 C3 2.43(2) . . yes
C1 C4 2.42(2) . . yes
C2 C5 2.32(2) . . yes
C2 C6 2.43(2) . . yes
C3 C4 2.36(1) . . yes
C5 C6 2.30(2) . . yes
C7 C8 1.47(1) . . yes
C7 C9 2.40(1) . . yes
C7 C10 2.46(1) . . yes
C8 C11 2.36(1) . . yes
C8 C12 2.40(1) . . yes
C9 C10 2.36(1) . . yes
C11 C12 2.30(1) . . yes
C13 C14 1.45(1) . . yes
C13 C15 2.40(1) . . yes
C13 C16 2.39(2) . . yes
C14 C17 2.39(2) . . yes
C14 C18 2.33(1) . . yes
C15 C16 2.35(1) . . yes
C17 C18 2.31(2) . . yes

loop_
_geom_contact_atom_site_label_1
_geom_contact_atom_site_label_2
_geom_contact_distance
_geom_contact_site_symmetry_1
_geom_contact_site_symmetry_2
_geom_contact_publ_flag
CL5 O1 3.298(4) . . ?
